data_2011890
loop_
_publ_author_name
'Ana Tesouro Vallina'
'Helen Stoeckli-Evans'

_publ_section_title
;
 Bis[4-(2-pyridylmethyleneamino)phenyl] ether
;
_journal_issue 4
_journal_name_full 'Acta Crystallographica Section C'
_journal_page_first 489
_journal_page_last 490
_journal_paper_doi 10.1107/S0108270101001111
_journal_volume 57
_journal_year 2001
_chemical_formula_moiety 'C24 H18 N4 O'
_chemical_formula_sum 'C24 H18 N4 O'
_chemical_formula_weight 378.42
_chemical_name_systematic
;
 ?
;
_space_group_IT_number 14
_symmetry_cell_setting monoclinic
_symmetry_space_group_name_Hall '-P 2ybc'
_symmetry_space_group_name_H-M 'P 1 21/c 1'
_audit_creation_method SHELXL-97
_cell_angle_alpha 90.00
_cell_angle_beta 91.958(8)
_cell_angle_gamma 90.00
_cell_formula_units_Z 4
_cell_length_a 12.3403(8)
_cell_length_b 18.3849(17)
_cell_length_c 8.5868(6)
_cell_measurement_reflns_used 5000
_cell_measurement_temperature 153(2)
_cell_measurement_theta_max 25.89
_cell_measurement_theta_min 1.99
_cell_volume 1947.0(3)
_computing_cell_refinement 'CELL (Stoe & Cie, 2000)'
_computing_data_collection 'EXPOSE (Stoe & Cie, 2000)'
_computing_data_reduction 'INTEGRATE Stoe & Cie, 2000)'
_computing_molecular_graphics 'PLATON99 (Spek, 1990)'
_computing_publication_material SHELXL97)
_computing_structure_refinement 'SHELXL97 (Sheldrick, 1997)'
_computing_structure_solution 'SHELXS97 (Sheldrick, 1990)'
_diffrn_ambient_temperature 153(2)
_diffrn_detector_area_resol_mean 0.81\%A
_diffrn_measured_fraction_theta_full .983
_diffrn_measured_fraction_theta_max .983
_diffrn_measurement_device_type 'STOE IPDS'
_diffrn_measurement_method '\f oscillation'
_diffrn_radiation_monochromator graphite
_diffrn_radiation_source 'fine-focus sealed tube'
_diffrn_radiation_type MoK\a
_diffrn_radiation_wavelength .71073
_diffrn_reflns_av_R_equivalents .0323
_diffrn_reflns_av_sigmaI/netI .0263
_diffrn_reflns_limit_h_max 15
_diffrn_reflns_limit_h_min -14
_diffrn_reflns_limit_k_max 22
_diffrn_reflns_limit_k_min -22
_diffrn_reflns_limit_l_max 10
_diffrn_reflns_limit_l_min -10
_diffrn_reflns_number 14238
_diffrn_reflns_theta_full 25.89
_diffrn_reflns_theta_max 25.89
_diffrn_reflns_theta_min 1.99
_diffrn_standards_decay_% 0
_diffrn_standards_interval_time 0
_diffrn_standards_number 0
_exptl_absorpt_coefficient_mu .082
_exptl_absorpt_correction_type none
_exptl_crystal_colour yellow
_exptl_crystal_density_diffrn 1.291
_exptl_crystal_density_meas ?
_exptl_crystal_density_method 'not measured'
_exptl_crystal_description block
_exptl_crystal_F_000 792
_exptl_crystal_size_max .55
_exptl_crystal_size_mid .50
_exptl_crystal_size_min .35
_refine_diff_density_max .157
_refine_diff_density_min -.126
_refine_ls_extinction_method none
_refine_ls_goodness_of_fit_ref 1.015
_refine_ls_hydrogen_treatment refall
_refine_ls_matrix_type full
_refine_ls_number_parameters 334
_refine_ls_number_reflns 3716
_refine_ls_number_restraints 0
_refine_ls_restrained_S_all 1.015
_refine_ls_R_factor_all .0462
_refine_ls_R_factor_gt .0347
_refine_ls_shift/su_max .001
_refine_ls_shift/su_mean .000
_refine_ls_structure_factor_coef Fsqd
_refine_ls_weighting_details 'calc w=1/[\s^2^(Fo^2^)+(0.0555P)^2^+0.1419P] where P=(Fo^2^+2Fc^2^)/3'
_refine_ls_weighting_scheme calc
_refine_ls_wR_factor_ref .0942
_reflns_number_gt 2904
_reflns_number_total 3716
_reflns_threshold_expression I>2\s(I)
_cod_data_source_file jz1445.cif
_cod_data_source_block I
_cod_depositor_comments
;
The following automatic conversions were performed:

'_exptl_crystal_density_meas' value 'none' was changed to '?' - the
value is perceived as not measured.

Automatic conversion script
Id: cif_fix_values 3008 2015-01-20 13:52:24Z robertas 
;
_cod_original_sg_symbol_H-M 'P 21/c'
_cod_database_code 2011890

loop_
_symmetry_equiv_pos_as_xyz
'x, y, z'
'-x, y+1/2, -z+1/2'
'-x, -y, -z'
'x, -y-1/2, z-1/2'

loop_
_atom_site_label
_atom_site_fract_x
_atom_site_fract_y
_atom_site_fract_z
_atom_site_U_iso_or_equiv
_atom_site_adp_type
_atom_site_calc_flag
_atom_site_refinement_flags
_atom_site_occupancy
_atom_site_disorder_assembly
_atom_site_disorder_group
_atom_site_type_symbol
N1 .19492(9) .18318(8) -.25245(15) .0586(3) Uani d . 1 . . N
N2 .42393(7) .11855(5) -.03145(11) .0353(2) Uani d . 1 . . N
N3 .89625(8) -.04533(6) .85138(13) .0444(3) Uani d . 1 . . N
N4 1.15560(9) -.12726(7) .83900(13) .0531(3) Uani d . 1 . . N
O1 .62405(7) .15817(4) .55555(10) .0415(2) Uani d . 1 . . O
C1 .15263(14) .18432(10) -.3984(2) .0676(5) Uani d . 1 . . C
H1 .0842(16) .2090(11) -.410(2) .094(6) Uiso d . 1 . . H
C2 .20045(13) .15302(9) -.52382(18) .0585(4) Uani d . 1 . . C
H2 .1649(13) .1581(9) -.625(2) .070(5) Uiso d . 1 . . H
C3 .29796(12) .11791(8) -.49962(17) .0509(3) Uani d . 1 . . C
H3 .3340(14) .0957(9) -.590(2) .072(5) Uiso d . 1 . . H
C4 .34383(10) .11572(7) -.35085(15) .0416(3) Uani d . 1 . . C
H4 .4160(13) .0922(8) -.3283(18) .060(4) Uiso d . 1 . . H
C5 .28982(9) .14844(6) -.23027(14) .0383(3) Uani d . 1 . . C
C6 .33588(10) .15064(7) -.06976(15) .0388(3) Uani d . 1 . . C
H6 .2944(11) .1796(8) .0061(18) .052(4) Uiso d . 1 . . H
C7 .47095(8) .12860(6) .11985(13) .0326(2) Uani d . 1 . . C
C8 .47424(9) .19635(6) .19436(14) .0347(3) Uani d . 1 . . C
H8 .4408(10) .2389(8) .1432(16) .047(4) Uiso d . 1 . . H
C9 .52812(9) .20472(6) .33687(14) .0348(3) Uani d . 1 . . C
H9 .5329(10) .2512(7) .3860(15) .040(3) Uiso d . 1 . . H
C10 .57698(9) .14531(6) .40985(13) .0334(3) Uani d . 1 . . C
C11 .57441(10) .07771(6) .33773(15) .0385(3) Uani d . 1 . . C
H11 .6093(10) .0376(7) .3857(16) .042(3) Uiso d . 1 . . H
C12 .52391(9) .07033(6) .19232(15) .0370(3) Uani d . 1 . . C
H12 .5232(10) .0246(8) .1399(16) .045(4) Uiso d . 1 . . H
C13 .69384(9) .10627(6) .62260(14) .0360(3) Uani d . 1 . . C
C14 .66890(10) .07921(7) .76643(15) .0387(3) Uani d . 1 . . C
H14 .6027(12) .0929(7) .8145(17) .048(4) Uiso d . 1 . . H
C15 .73845(9) .02957(7) .83957(15) .0387(3) Uani d . 1 . . C
H15 .7213(10) .0097(7) .9386(17) .045(4) Uiso d . 1 . . H
C16 .83293(9) .00778(7) .77040(14) .0389(3) Uani d . 1 . . C
C17 .85625(11) .03622(8) .62480(16) .0476(3) Uani d . 1 . . C
H17 .9225(12) .0224(8) .5713(19) .060(4) Uiso d . 1 . . H
C18 .78724(11) .08536(8) .55046(16) .0456(3) Uani d . 1 . . C
H18 .8029(12) .1044(8) .449(2) .061(4) Uiso d . 1 . . H
C19 .99335(11) -.05683(8) .81938(16) .0475(3) Uani d . 1 . . C
H19 1.0315(14) -.0257(10) .740(2) .081(5) Uiso d . 1 . . H
C20 1.05838(9) -.11380(7) .89892(15) .0414(3) Uani d . 1 . . C
C21 1.02147(11) -.15013(8) 1.02727(18) .0514(3) Uani d . 1 . . C
H21 .9473(13) -.1382(9) 1.0666(19) .067(5) Uiso d . 1 . . H
C22 1.08610(12) -.20248(8) 1.0971(2) .0576(4) Uani d . 1 . . C
H22 1.0636(14) -.2306(10) 1.180(2) .076(5) Uiso d . 1 . . H
C23 1.18595(11) -.21664(8) 1.03724(18) .0515(3) Uani d . 1 . . C
H23 1.2346(12) -.2519(9) 1.0876(19) .061(4) Uiso d . 1 . . H
C24 1.21686(11) -.17804(8) .90864(17) .0519(4) Uani d . 1 . . C
H24 1.2860(13) -.1873(8) .8612(18) .062(4) Uiso d . 1 . . H

loop_
_atom_site_aniso_label
_atom_site_aniso_U_11
_atom_site_aniso_U_22
_atom_site_aniso_U_33
_atom_site_aniso_U_12
_atom_site_aniso_U_13
_atom_site_aniso_U_23
N1 .0478(6) .0782(9) .0491(8) .0168(6) -.0072(5) -.0018(6)
N2 .0390(5) .0333(5) .0335(6) -.0007(4) -.0015(4) .0010(4)
N3 .0428(6) .0512(6) .0390(6) .0065(5) -.0031(4) .0056(5)
N4 .0460(6) .0752(8) .0381(7) .0124(6) .0015(5) .0025(6)
O1 .0518(5) .0380(4) .0339(5) .0091(4) -.0092(4) -.0047(3)
C1 .0585(9) .0865(12) .0565(11) .0204(8) -.0176(8) .0026(8)
C2 .0673(9) .0655(9) .0414(9) -.0043(7) -.0161(7) .0052(7)
C3 .0579(8) .0541(8) .0403(8) -.0079(6) -.0028(6) -.0046(6)
C4 .0437(7) .0401(6) .0406(8) -.0033(5) -.0029(5) -.0025(5)
C5 .0376(6) .0380(6) .0391(7) -.0020(5) -.0022(5) .0041(5)
C6 .0387(6) .0423(6) .0355(7) .0015(5) .0024(5) .0006(5)
C7 .0332(5) .0347(6) .0300(6) -.0003(4) .0019(4) .0008(5)
C8 .0389(6) .0328(6) .0326(7) .0055(5) .0029(5) .0027(5)
C9 .0421(6) .0295(6) .0330(7) .0035(4) .0033(5) -.0033(5)
C10 .0350(6) .0358(6) .0293(6) .0011(4) -.0005(4) -.0008(4)
C11 .0451(6) .0293(6) .0405(7) .0045(5) -.0071(5) .0017(5)
C12 .0438(6) .0291(6) .0379(7) .0018(5) -.0033(5) -.0037(5)
C13 .0403(6) .0347(6) .0325(7) .0009(5) -.0072(5) -.0027(5)
C14 .0366(6) .0422(6) .0371(7) -.0004(5) .0003(5) -.0021(5)
C15 .0405(6) .0435(6) .0319(7) -.0029(5) -.0006(5) .0033(5)
C16 .0396(6) .0422(6) .0345(7) .0011(5) -.0056(5) .0012(5)
C17 .0436(7) .0613(8) .0382(8) .0110(6) .0046(5) .0051(6)
C18 .0501(7) .0542(8) .0325(7) .0072(6) .0028(5) .0065(6)
C19 .0449(7) .0593(8) .0381(8) .0040(6) -.0030(5) .0064(6)
C20 .0390(6) .0496(7) .0350(7) .0025(5) -.0057(5) -.0018(5)
C21 .0406(7) .0599(8) .0537(9) .0028(6) .0018(6) .0090(7)
C22 .0547(8) .0578(9) .0602(10) .0007(7) .0004(7) .0192(7)
C23 .0512(8) .0462(7) .0562(9) .0082(6) -.0107(6) -.0022(6)
C24 .0446(7) .0685(9) .0422(8) .0148(6) -.0033(6) -.0093(7)

loop_
_atom_type_symbol
_atom_type_description
_atom_type_scat_dispersion_real
_atom_type_scat_dispersion_imag
_atom_type_scat_source
C C .0033 .0016 'International Tables Vol C Tables 4.2.6.8 and 6.1.1.4'
H H .0000 .0000 'International Tables Vol C Tables 4.2.6.8 and 6.1.1.4'
N N .0061 .0033 'International Tables Vol C Tables 4.2.6.8 and 6.1.1.4'
O O .0106 .0060 'International Tables Vol C Tables 4.2.6.8 and 6.1.1.4'

loop_
_geom_angle_atom_site_label_1
_geom_angle_atom_site_label_2
_geom_angle_atom_site_label_3
_geom_angle
C1 N1 C5 116.74(13)
C6 N2 C7 119.80(10)
C19 N3 C16 121.48(12)
C24 N4 C20 117.26(12)
C10 O1 C13 119.39(9)
N1 C1 C2 124.25(15)
N1 C1 H1 114.6(12)
C2 C1 H1 121.2(12)
C1 C2 C3 118.42(14)
C1 C2 H2 118.2(10)
C3 C2 H2 123.4(10)
C2 C3 C4 118.86(14)
C2 C3 H3 119.1(10)
C4 C3 H3 122.1(10)
C3 C4 C5 119.07(12)
C3 C4 H4 121.6(9)
C5 C4 H4 119.3(9)
N1 C5 C4 122.66(12)
N1 C5 C6 115.25(11)
C4 C5 C6 122.02(11)
N2 C6 C5 121.93(11)
N2 C6 H6 122.2(8)
C5 C6 H6 115.9(8)
C12 C7 C8 118.35(10)
C12 C7 N2 118.77(10)
C8 C7 N2 122.66(10)
C9 C8 C7 120.63(10)
C9 C8 H8 119.3(8)
C7 C8 H8 120.0(8)
C8 C9 C10 120.09(10)
C8 C9 H9 120.8(8)
C10 C9 H9 119.1(8)
O1 C10 C9 115.93(10)
O1 C10 C11 124.02(10)
C9 C10 C11 120.03(11)
C12 C11 C10 119.55(11)
C12 C11 H11 120.2(8)
C10 C11 H11 120.2(8)
C11 C12 C7 121.25(11)
C11 C12 H12 120.7(8)
C7 C12 H12 118.1(8)
C14 C13 C18 121.16(11)
C14 C13 O1 117.61(11)
C18 C13 O1 121.17(11)
C13 C14 C15 119.34(12)
C13 C14 H14 120.7(9)
C15 C14 H14 120.0(9)
C16 C15 C14 120.82(12)
C16 C15 H15 119.1(8)
C14 C15 H15 120.1(8)
C15 C16 C17 118.58(11)
C15 C16 N3 116.52(11)
C17 C16 N3 124.81(11)
C18 C17 C16 121.09(12)
C18 C17 H17 117.5(9)
C16 C17 H17 121.4(9)
C13 C18 C17 119.01(12)
C13 C18 H18 120.0(9)
C17 C18 H18 121.0(9)
N3 C19 C20 121.79(13)
N3 C19 H19 121.2(10)
C20 C19 H19 117.0(10)
N4 C20 C21 122.68(12)
N4 C20 C19 115.63(12)
C21 C20 C19 121.68(12)
C22 C21 C20 119.03(13)
C22 C21 H21 121.6(9)
C20 C21 H21 119.3(9)
C21 C22 C23 118.87(15)
C21 C22 H22 122.6(11)
C23 C22 H22 118.4(11)
C22 C23 C24 118.56(13)
C22 C23 H23 120.4(9)
C24 C23 H23 121.0(9)
N4 C24 C23 123.59(13)
N4 C24 H24 115.3(9)
C23 C24 H24 121.1(9)

loop_
_geom_bond_atom_site_label_1
_geom_bond_atom_site_label_2
_geom_bond_site_symmetry_2
_geom_bond_distance
_geom_bond_publ_flag
N1 C1 . 1.341(2) ?
N1 C5 . 1.3418(16) ?
N2 C6 . 1.2698(15) ?
N2 C7 . 1.4167(15) ?
N3 C19 . 1.2564(17) ?
N3 C16 . 1.4179(15) ?
N4 C24 . 1.3302(18) ?
N4 C20 . 1.3445(16) ?
O1 C10 . 1.3817(14) ?
O1 C13 . 1.3963(13) ?
C1 C2 . 1.372(2) ?
C1 H1 . .96(2) ?
C2 C3 . 1.375(2) ?
C2 H2 . .965(17) ?
C3 C4 . 1.3800(19) ?
C3 H3 . .995(18) ?
C4 C5 . 1.3874(18) ?
C4 H4 . 1.003(16) ?
C5 C6 . 1.4734(17) ?
C6 H6 . .996(15) ?
C7 C12 . 1.3908(16) ?
C7 C8 . 1.4002(16) ?
C8 C9 . 1.3811(17) ?
C8 H8 . .981(14) ?
C9 C10 . 1.3869(16) ?
C9 H9 . .954(13) ?
C10 C11 . 1.3885(16) ?
C11 C12 . 1.3830(17) ?
C11 H11 . .941(14) ?
C12 H12 . .953(14) ?
C13 C14 . 1.3760(18) ?
C13 C18 . 1.3816(18) ?
C14 C15 . 1.3882(17) ?
C14 H14 . .961(15) ?
C15 C16 . 1.3857(17) ?
C15 H15 . .955(15) ?
C16 C17 . 1.3943(19) ?
C17 C18 . 1.3827(18) ?
C17 H17 . .984(16) ?
C18 H18 . .966(17) ?
C19 C20 . 1.4731(18) ?
C19 H19 . 1.02(2) ?
C20 C21 . 1.3793(19) ?
C21 C22 . 1.375(2) ?
C21 H21 . 1.010(16) ?
C22 C23 . 1.376(2) ?
C22 H22 . .932(19) ?
C23 C24 . 1.377(2) ?
C23 H23 . .974(16) ?
C24 H24 . .973(16) ?

loop_
_geom_hbond_atom_site_label_D
_geom_hbond_atom_site_label_H
_geom_hbond_atom_site_label_A
_geom_hbond_site_symmetry_A
_geom_hbond_distance_DH
_geom_hbond_distance_HA
_geom_hbond_distance_DA
_geom_hbond_angle_DHA
C18 H18 N4 3_756 .966(17) 2.575(17) 3.5265(18) 168.1(13)
C21 H21 N1 3_656 1.010(16) 2.550(17) 3.4046(19) 142.2(12)

loop_
_geom_torsion_atom_site_label_1
_geom_torsion_atom_site_label_2
_geom_torsion_atom_site_label_3
_geom_torsion_atom_site_label_4
_geom_torsion
C5 N1 C1 C2 -.5(3)
N1 C1 C2 C3 .2(3)
C1 C2 C3 C4 -.2(2)
C2 C3 C4 C5 .5(2)
C1 N1 C5 C4 .8(2)
C1 N1 C5 C6 177.80(14)
C3 C4 C5 N1 -.88(19)
C3 C4 C5 C6 -177.64(12)
C7 N2 C6 C5 173.27(10)
N1 C5 C6 N2 178.26(12)
C4 C5 C6 N2 -4.75(18)
C6 N2 C7 C12 144.52(11)
C6 N2 C7 C8 -40.95(16)
C12 C7 C8 C9 -.50(17)
N2 C7 C8 C9 -175.05(10)
C7 C8 C9 C10 -1.88(17)
C13 O1 C10 C9 -166.65(10)
C13 O1 C10 C11 14.86(17)
C8 C9 C10 O1 -176.76(10)
C8 C9 C10 C11 1.79(17)
O1 C10 C11 C12 179.13(11)
C9 C10 C11 C12 .70(18)
C10 C11 C12 C7 -3.15(19)
C8 C7 C12 C11 3.04(17)
N2 C7 C12 C11 177.80(11)
C10 O1 C13 C14 -123.27(12)
C10 O1 C13 C18 59.70(15)
C18 C13 C14 C15 -.55(18)
O1 C13 C14 C15 -177.59(10)
C13 C14 C15 C16 .80(18)
C14 C15 C16 C17 -.64(19)
C14 C15 C16 N3 -177.49(11)
C19 N3 C16 C15 -163.59(13)
C19 N3 C16 C17 19.8(2)
C15 C16 C17 C18 .2(2)
N3 C16 C17 C18 176.82(12)
C14 C13 C18 C17 .17(19)
O1 C13 C18 C17 177.09(11)
C16 C17 C18 C13 .0(2)
C16 N3 C19 C20 -177.65(12)
C24 N4 C20 C21 .1(2)
C24 N4 C20 C19 179.52(12)
N3 C19 C20 N4 171.04(13)
N3 C19 C20 C21 -9.5(2)
N4 C20 C21 C22 -.2(2)
C19 C20 C21 C22 -179.61(14)
C20 C21 C22 C23 .4(2)
C21 C22 C23 C24 -.5(2)
C20 N4 C24 C23 -.2(2)
C22 C23 C24 N4 .4(2)

loop_
_cod_related_entry_id
_cod_related_entry_database
_cod_related_entry_code
1 ChemSpider 30652317
